data_4339913
loop_
_publ_author_name
'Cheng, Fei'
'Hector, Andrew L.'
'Levason, William'
'Reid, Gillian'
'Webster, Michael'
'Zhang, Wenjian'

_publ_section_title
;
 Preparation, characterization, and structural systematics of diphosphane
 and diarsane complexes of gallium(III) halides.
;
_journal_issue 17
_journal_name_full 'Inorganic chemistry'
_journal_page_first 7215
_journal_page_last 7223
_journal_paper_doi 10.1021/ic700895r
_journal_volume 46
_journal_year 2007
_chemical_formula_moiety 'C26 H24 As2 Ga2 I6'
_chemical_formula_structural '(C26 H24 As2) 2(GaI3)'
_chemical_formula_sum 'C26 H24 As2 Ga2 I6'
_chemical_formula_weight 1387.13
_chemical_name_systematic
; 
  bis(triiodogallium(III)){mu2-1,2-bis(diphenylarsino)ethane} 
;
_space_group_IT_number 14
_symmetry_cell_setting monoclinic
_symmetry_Int_Tables_number 14
_symmetry_space_group_name_Hall '-P 2yn'
_symmetry_space_group_name_H-M 'P 1 21/n 1'
_atom_sites_solution_hydrogens geom
_atom_sites_solution_primary direct
_atom_sites_solution_secondary difmap
_audit_creation_date 2007-01-12
_audit_creation_method 'SHELXL-97 + hand edit'
_cell_angle_alpha 90.00
_cell_angle_beta 99.036(5)
_cell_angle_gamma 90.00
_cell_formula_units_Z 4
_cell_length_a 10.1666(10)
_cell_length_b 15.4125(15)
_cell_length_c 23.181(2)
_cell_measurement_reflns_used 8428
_cell_measurement_temperature 120(2)
_cell_measurement_theta_max 27.48
_cell_measurement_theta_min 2.91
_cell_volume 3587.2(6)
_computing_structure_refinement 'SHELXL-97 (Sheldrick, 1997)'
_computing_structure_solution 'SHELXS-97 (Sheldrick, 1997)'
_diffrn_ambient_temperature 120(2)
_diffrn_measured_fraction_theta_full 0.993
_diffrn_measured_fraction_theta_max 0.993
_diffrn_measurement_device_type 'Bruker-Nonius 95mm CCD camera on \k-goniostat'
_diffrn_measurement_method '\f & \w scans'
_diffrn_radiation_monochromator '10cm confocal mirrors'
_diffrn_radiation_source 'Bruker-Nonius FR591 rotating anode'
_diffrn_radiation_type MoK\a
_diffrn_radiation_wavelength 0.71073
_diffrn_reflns_av_R_equivalents 0.0496
_diffrn_reflns_av_sigmaI/netI 0.0431
_diffrn_reflns_limit_h_max 13
_diffrn_reflns_limit_h_min -13
_diffrn_reflns_limit_k_max 20
_diffrn_reflns_limit_k_min -20
_diffrn_reflns_limit_l_max 30
_diffrn_reflns_limit_l_min -25
_diffrn_reflns_number 39626
_diffrn_reflns_theta_full 27.53
_diffrn_reflns_theta_max 27.53
_diffrn_reflns_theta_min 3.09
_diffrn_standards_decay_% 0
_diffrn_standards_number 0
_exptl_absorpt_coefficient_mu 8.512
_exptl_absorpt_correction_T_max 1.0000
_exptl_absorpt_correction_T_min 0.8272
_exptl_absorpt_correction_type multi-scan
_exptl_absorpt_process_details 'G.M. Sheldrick, (2003). SADABS. Version 2.10. Bruker AXS Inc.'
_exptl_crystal_colour colourless
_exptl_crystal_density_diffrn 2.568
_exptl_crystal_density_method 'not measured'
_exptl_crystal_description block
_exptl_crystal_F_000 2504
_exptl_crystal_size_max 0.08
_exptl_crystal_size_mid 0.05
_exptl_crystal_size_min 0.05
_refine_diff_density_max 1.286
_refine_diff_density_min -0.980
_refine_diff_density_rms 0.217
_refine_ls_extinction_method none
_refine_ls_goodness_of_fit_ref 1.149
_refine_ls_hydrogen_treatment noref
_refine_ls_matrix_type full
_refine_ls_number_parameters 325
_refine_ls_number_reflns 8197
_refine_ls_number_restraints 0
_refine_ls_restrained_S_all 1.149
_refine_ls_R_factor_all 0.0628
_refine_ls_R_factor_gt 0.0450
_refine_ls_shift/su_max 0.001
_refine_ls_shift/su_mean 0.000
_refine_ls_structure_factor_coef Fsqd
_refine_ls_weighting_details 'w=1/[\s^2^(Fo^2^)+(0.0000P)^2^+37.9190P] where P=(Fo^2^+2Fc^2^)/3'
_refine_ls_weighting_scheme calc
_refine_ls_wR_factor_gt 0.0832
_refine_ls_wR_factor_ref 0.0913
_reflns_number_gt 6622
_reflns_number_total 8197
_reflns_threshold_expression I>2sigma(I)
_cod_data_source_file ic700895r-file001.cif
_cod_data_source_block 06fc038_[C26H24As2Ga2I6]
_cod_original_cell_volume 3587.1(6)
_cod_original_sg_symbol_H-M 'P 21/n'
_cod_database_code 4339913

loop_
_symmetry_equiv_pos_as_xyz
'x, y, z'
'-x+1/2, y+1/2, -z+1/2'
'-x, -y, -z'
'x-1/2, -y-1/2, z-1/2'

loop_
_atom_site_label
_atom_site_type_symbol
_atom_site_fract_x
_atom_site_fract_y
_atom_site_fract_z
_atom_site_U_iso_or_equiv
_atom_site_adp_type
_atom_site_occupancy
_atom_site_symmetry_multiplicity
_atom_site_calc_flag
_atom_site_refinement_flags
Ga1 Ga -0.15604(8) 0.29713(5) 0.37522(3) 0.01752(16) Uani 1 1 d .
Ga2 Ga 0.15984(8) 0.46536(5) 0.12295(3) 0.01823(16) Uani 1 1 d .
I1 I -0.06174(6) 0.15508(3) 0.34691(2) 0.02886(12) Uani 1 1 d .
I2 I -0.16481(5) 0.31839(3) 0.48198(2) 0.02703(12) Uani 1 1 d .
I3 I -0.36745(5) 0.34124(3) 0.30995(2) 0.02772(12) Uani 1 1 d .
I4 I 0.05720(6) 0.60817(3) 0.14574(2) 0.03195(13) Uani 1 1 d .
I5 I 0.18105(5) 0.43127(3) 0.01962(2) 0.02551(11) Uani 1 1 d .
I6 I 0.36789(5) 0.43120(4) 0.19475(2) 0.02921(12) Uani 1 1 d .
As1 As 0.01722(7) 0.39889(4) 0.35101(3) 0.01497(14) Uani 1 1 d .
As2 As -0.01317(7) 0.36492(4) 0.14911(3) 0.01448(14) Uani 1 1 d .
C1 C 0.0618(7) 0.3739(5) 0.2741(3) 0.0178(14) Uani 1 1 d .
H1A H 0.1371 0.4111 0.2671 0.021 Uiso 1 1 calc R
H1B H 0.0902 0.3126 0.2726 0.021 Uiso 1 1 calc R
C2 C -0.0573(7) 0.3901(5) 0.2263(3) 0.0184(14) Uani 1 1 d .
H2A H -0.0855 0.4514 0.2278 0.022 Uiso 1 1 calc R
H2B H -0.1326 0.3530 0.2334 0.022 Uiso 1 1 calc R
C3 C 0.1839(7) 0.3904(4) 0.4032(3) 0.0173(14) Uani 1 1 d .
C4 C 0.2044(7) 0.4434(5) 0.4528(3) 0.0207(15) Uani 1 1 d .
H4 H 0.1377 0.4830 0.4605 0.025 Uiso 1 1 calc R
C5 C 0.3246(7) 0.4370(5) 0.4907(3) 0.0246(16) Uani 1 1 d .
H5 H 0.3391 0.4726 0.5246 0.029 Uiso 1 1 calc R
C6 C 0.4214(8) 0.3812(5) 0.4806(3) 0.0242(16) Uani 1 1 d .
H6 H 0.5032 0.3789 0.5068 0.029 Uiso 1 1 calc R
C7 C 0.4012(7) 0.3281(4) 0.4326(3) 0.0221(15) Uani 1 1 d .
H7 H 0.4683 0.2881 0.4260 0.027 Uiso 1 1 calc R
C8 C 0.2817(7) 0.3328(4) 0.3930(3) 0.0217(15) Uani 1 1 d .
H8 H 0.2682 0.2965 0.3594 0.026 Uiso 1 1 calc R
C9 C -0.0266(7) 0.5205(4) 0.3513(3) 0.0196(14) Uani 1 1 d .
C10 C -0.1082(8) 0.5503(5) 0.3889(3) 0.0248(16) Uani 1 1 d .
H10 H -0.1488 0.5107 0.4121 0.030 Uiso 1 1 calc R
C11 C -0.1309(9) 0.6387(5) 0.3927(3) 0.0324(18) Uani 1 1 d .
H11 H -0.1856 0.6597 0.4193 0.039 Uiso 1 1 calc R
C12 C -0.0744(8) 0.6967(5) 0.3580(4) 0.0299(18) Uani 1 1 d .
H12 H -0.0888 0.7572 0.3614 0.036 Uiso 1 1 calc R
C13 C 0.0028(9) 0.6660(5) 0.3186(4) 0.035(2) Uani 1 1 d .
H13 H 0.0386 0.7053 0.2936 0.042 Uiso 1 1 calc R
C14 C 0.0280(8) 0.5786(5) 0.3154(3) 0.0246(16) Uani 1 1 d .
H14 H 0.0827 0.5578 0.2887 0.030 Uiso 1 1 calc R
C15 C 0.0295(7) 0.2429(4) 0.1501(3) 0.0165(13) Uani 1 1 d .
C16 C 0.1336(8) 0.2137(4) 0.1239(3) 0.0239(16) Uani 1 1 d .
H16 H 0.1895 0.2537 0.1082 0.029 Uiso 1 1 calc R
C17 C 0.1561(8) 0.1244(5) 0.1207(3) 0.0296(18) Uani 1 1 d .
H17 H 0.2250 0.1029 0.1013 0.036 Uiso 1 1 calc R
C18 C 0.0767(8) 0.0678(4) 0.1463(3) 0.0250(16) Uani 1 1 d .
H18 H 0.0934 0.0073 0.1453 0.030 Uiso 1 1 calc R
C19 C -0.0253(10) 0.0974(5) 0.1729(4) 0.040(2) Uani 1 1 d .
H19 H -0.0795 0.0574 0.1897 0.048 Uiso 1 1 calc R
C20 C -0.0498(8) 0.1848(5) 0.1754(3) 0.0281(17) Uani 1 1 d .
H20 H -0.1202 0.2056 0.1942 0.034 Uiso 1 1 calc R
C21 C -0.1792(7) 0.3724(4) 0.0972(3) 0.0155(13) Uani 1 1 d .
C22 C -0.2840(7) 0.4248(4) 0.1098(3) 0.0195(14) Uani 1 1 d .
H22 H -0.2743 0.4574 0.1450 0.023 Uiso 1 1 calc R
C23 C -0.4012(7) 0.4286(5) 0.0708(3) 0.0235(15) Uani 1 1 d .
H23 H -0.4724 0.4639 0.0792 0.028 Uiso 1 1 calc R
C24 C -0.4152(8) 0.3811(5) 0.0195(3) 0.0279(17) Uani 1 1 d .
H24 H -0.4957 0.3841 -0.0075 0.034 Uiso 1 1 calc R
C25 C -0.3124(7) 0.3295(5) 0.0076(3) 0.0247(16) Uani 1 1 d .
H25 H -0.3231 0.2961 -0.0273 0.030 Uiso 1 1 calc R
C26 C -0.1947(7) 0.3256(5) 0.0454(3) 0.0237(16) Uani 1 1 d .
H26 H -0.1236 0.2909 0.0362 0.028 Uiso 1 1 calc R

loop_
_atom_site_aniso_label
_atom_site_aniso_U_11
_atom_site_aniso_U_22
_atom_site_aniso_U_33
_atom_site_aniso_U_23
_atom_site_aniso_U_13
_atom_site_aniso_U_12
Ga1 0.0191(4) 0.0159(4) 0.0173(4) 0.0004(3) 0.0023(3) -0.0001(3)
Ga2 0.0191(4) 0.0179(4) 0.0173(4) 0.0021(3) 0.0019(3) -0.0016(3)
I1 0.0437(3) 0.0163(2) 0.0271(3) -0.00035(18) 0.0071(2) 0.0051(2)
I2 0.0371(3) 0.0278(3) 0.0176(2) 0.00101(19) 0.0087(2) 0.0026(2)
I3 0.0203(3) 0.0327(3) 0.0280(3) 0.0049(2) -0.0031(2) 0.0000(2)
I4 0.0485(3) 0.0167(2) 0.0314(3) 0.00095(19) 0.0086(2) 0.0031(2)
I5 0.0272(3) 0.0320(3) 0.0184(2) 0.00379(19) 0.00677(19) 0.0040(2)
I6 0.0200(3) 0.0416(3) 0.0241(2) 0.0064(2) -0.00248(19) -0.0037(2)
As1 0.0178(4) 0.0145(3) 0.0123(3) -0.0007(2) 0.0016(3) 0.0008(3)
As2 0.0164(4) 0.0142(3) 0.0128(3) -0.0003(2) 0.0025(3) 0.0004(3)
C1 0.019(4) 0.024(4) 0.010(3) 0.001(3) 0.004(3) -0.003(3)
C2 0.018(4) 0.022(3) 0.017(3) -0.003(3) 0.006(3) 0.001(3)
C3 0.019(4) 0.016(3) 0.017(3) 0.002(3) 0.003(3) 0.001(3)
C4 0.024(4) 0.023(4) 0.016(3) -0.004(3) 0.006(3) 0.002(3)
C5 0.020(4) 0.035(4) 0.018(3) 0.002(3) -0.001(3) -0.008(3)
C6 0.023(4) 0.026(4) 0.021(4) -0.002(3) -0.003(3) -0.009(3)
C7 0.018(4) 0.020(4) 0.027(4) 0.008(3) 0.001(3) 0.008(3)
C8 0.024(4) 0.020(4) 0.021(3) 0.000(3) 0.003(3) 0.001(3)
C9 0.023(4) 0.011(3) 0.024(4) 0.001(3) 0.000(3) -0.002(3)
C10 0.028(4) 0.019(4) 0.026(4) -0.001(3) 0.001(3) 0.002(3)
C11 0.036(5) 0.032(4) 0.027(4) -0.004(3) 0.001(3) 0.005(4)
C12 0.032(5) 0.010(3) 0.043(5) 0.001(3) -0.007(4) 0.003(3)
C13 0.049(6) 0.020(4) 0.033(4) 0.007(3) -0.002(4) -0.007(4)
C14 0.030(4) 0.018(3) 0.027(4) -0.002(3) 0.007(3) -0.004(3)
C15 0.020(4) 0.018(3) 0.010(3) -0.003(2) -0.003(3) 0.004(3)
C16 0.032(4) 0.015(3) 0.026(4) 0.001(3) 0.006(3) -0.003(3)
C17 0.040(5) 0.026(4) 0.023(4) 0.001(3) 0.005(3) 0.012(4)
C18 0.036(5) 0.010(3) 0.026(4) 0.006(3) -0.005(3) 0.005(3)
C19 0.051(6) 0.018(4) 0.052(5) 0.002(4) 0.014(5) -0.001(4)
C20 0.033(5) 0.024(4) 0.029(4) 0.005(3) 0.010(3) 0.006(3)
C21 0.020(4) 0.013(3) 0.014(3) 0.001(2) 0.004(3) -0.003(3)
C22 0.025(4) 0.014(3) 0.020(3) -0.001(3) 0.004(3) 0.004(3)
C23 0.018(4) 0.026(4) 0.026(4) 0.007(3) 0.000(3) 0.005(3)
C24 0.028(4) 0.027(4) 0.026(4) 0.002(3) -0.005(3) 0.004(3)
C25 0.020(4) 0.025(4) 0.027(4) -0.014(3) -0.003(3) -0.002(3)
C26 0.022(4) 0.025(4) 0.023(4) 0.004(3) 0.003(3) 0.007(3)

loop_
_atom_type_symbol
_atom_type_description
_atom_type_scat_dispersion_real
_atom_type_scat_dispersion_imag
_atom_type_scat_source
C C 0.0033 0.0016 'International Tables Vol C Tables 4.2.6.8 and 6.1.1.4'
H H 0.0000 0.0000 'International Tables Vol C Tables 4.2.6.8 and 6.1.1.4'
Ga Ga 0.2307 1.6083 'International Tables Vol C Tables 4.2.6.8 and 6.1.1.4'
As As 0.0499 2.0058 'International Tables Vol C Tables 4.2.6.8 and 6.1.1.4'
I I -0.4742 1.8119 'International Tables Vol C Tables 4.2.6.8 and 6.1.1.4'

loop_
_geom_angle_atom_site_label_1
_geom_angle_atom_site_label_2
_geom_angle_atom_site_label_3
_geom_angle
As1 Ga1 I2 106.02(3)
As1 Ga1 I1 100.21(3)
I2 Ga1 I1 116.36(3)
As1 Ga1 I3 105.19(3)
I2 Ga1 I3 113.42(3)
I1 Ga1 I3 113.69(3)
As2 Ga2 I5 105.90(3)
As2 Ga2 I4 99.21(3)
I5 Ga2 I4 119.01(3)
As2 Ga2 I6 105.06(3)
I5 Ga2 I6 113.46(3)
I4 Ga2 I6 111.92(3)
C3 As1 C9 104.2(3)
C3 As1 C1 104.7(3)
C9 As1 C1 106.4(3)
C3 As1 Ga1 113.56(19)
C9 As1 Ga1 116.1(2)
C1 As1 Ga1 110.9(2)
C21 As2 C15 103.9(3)
C21 As2 C2 104.9(3)
C15 As2 C2 105.4(3)
C21 As2 Ga2 113.35(19)
C15 As2 Ga2 116.3(2)
C2 As2 Ga2 111.9(2)
C2 C1 As1 111.1(4)
C2 C1 H1A 109.4
As1 C1 H1A 109.4
C2 C1 H1B 109.4
As1 C1 H1B 109.4
H1A C1 H1B 108.0
C1 C2 As2 111.2(4)
C1 C2 H2A 109.4
As2 C2 H2A 109.4
C1 C2 H2B 109.4
As2 C2 H2B 109.4
H2A C2 H2B 108.0
C8 C3 C4 119.9(7)
C8 C3 As1 121.4(5)
C4 C3 As1 118.7(5)
C5 C4 C3 118.7(7)
C5 C4 H4 120.7
C3 C4 H4 120.7
C6 C5 C4 121.7(7)
C6 C5 H5 119.1
C4 C5 H5 119.1
C5 C6 C7 119.9(7)
C5 C6 H6 120.0
C7 C6 H6 120.0
C6 C7 C8 120.3(7)
C6 C7 H7 119.9
C8 C7 H7 119.9
C3 C8 C7 119.5(7)
C3 C8 H8 120.3
C7 C8 H8 120.3
C10 C9 C14 120.0(6)
C10 C9 As1 119.3(5)
C14 C9 As1 120.6(5)
C9 C10 C11 119.4(7)
C9 C10 H10 120.3
C11 C10 H10 120.3
C12 C11 C10 120.5(8)
C12 C11 H11 119.7
C10 C11 H11 119.7
C13 C12 C11 119.7(7)
C13 C12 H12 120.2
C11 C12 H12 120.2
C14 C13 C12 120.1(7)
C14 C13 H13 119.9
C12 C13 H13 119.9
C13 C14 C9 120.1(7)
C13 C14 H14 119.9
C9 C14 H14 119.9
C16 C15 C20 120.7(6)
C16 C15 As2 120.1(5)
C20 C15 As2 119.2(5)
C15 C16 C17 119.3(7)
C15 C16 H16 120.4
C17 C16 H16 120.4
C18 C17 C16 119.1(7)
C18 C17 H17 120.5
C16 C17 H17 120.5
C19 C18 C17 121.3(7)
C19 C18 H18 119.4
C17 C18 H18 119.4
C18 C19 C20 120.1(8)
C18 C19 H19 120.0
C20 C19 H19 120.0
C19 C20 C15 119.5(7)
C19 C20 H20 120.2
C15 C20 H20 120.2
C26 C21 C22 119.5(6)
C26 C21 As2 118.7(5)
C22 C21 As2 121.8(5)
C23 C22 C21 119.6(6)
C23 C22 H22 120.2
C21 C22 H22 120.2
C22 C23 C24 120.1(7)
C22 C23 H23 119.9
C24 C23 H23 119.9
C25 C24 C23 120.0(7)
C25 C24 H24 120.0
C23 C24 H24 120.0
C26 C25 C24 120.8(7)
C26 C25 H25 119.6
C24 C25 H25 119.6
C25 C26 C21 120.0(7)
C25 C26 H26 120.0
C21 C26 H26 120.0

loop_
_geom_bond_atom_site_label_1
_geom_bond_atom_site_label_2
_geom_bond_distance
Ga1 As1 2.4875(10)
Ga1 I2 2.5118(9)
Ga1 I1 2.5181(9)
Ga1 I3 2.5198(9)
Ga2 As2 2.4885(10)
Ga2 I5 2.4944(9)
Ga2 I4 2.5270(9)
Ga2 I6 2.5329(9)
As1 C3 1.926(7)
As1 C9 1.927(7)
As1 C1 1.946(6)
As2 C21 1.916(7)
As2 C15 1.929(6)
As2 C2 1.952(6)
C1 C2 1.527(9)
C1 H1A 0.9900
C1 H1B 0.9900
C2 H2A 0.9900
C2 H2B 0.9900
C3 C8 1.381(10)
C3 C4 1.399(9)
C4 C5 1.392(10)
C4 H4 0.9500
C5 C6 1.355(11)
C5 H5 0.9500
C6 C7 1.372(10)
C6 H6 0.9500
C7 C8 1.405(10)
C7 H7 0.9500
C8 H8 0.9500
C9 C10 1.374(10)
C9 C14 1.395(9)
C10 C11 1.387(10)
C10 H10 0.9500
C11 C12 1.385(11)
C11 H11 0.9500
C12 C13 1.378(12)
C12 H12 0.9500
C13 C14 1.375(10)
C13 H13 0.9500
C14 H14 0.9500
C15 C16 1.376(10)
C15 C20 1.394(10)
C16 C17 1.399(10)
C16 H16 0.9500
C17 C18 1.383(11)
C17 H17 0.9500
C18 C19 1.365(11)
C18 H18 0.9500
C19 C20 1.373(11)
C19 H19 0.9500
C20 H20 0.9500
C21 C26 1.388(9)
C21 C22 1.403(9)
C22 C23 1.379(10)
C22 H22 0.9500
C23 C24 1.385(10)
C23 H23 0.9500
C24 C25 1.376(10)
C24 H24 0.9500
C25 C26 1.369(10)
C25 H25 0.9500
C26 H26 0.9500

loop_
_geom_torsion_atom_site_label_1
_geom_torsion_atom_site_label_2
_geom_torsion_atom_site_label_3
_geom_torsion_atom_site_label_4
_geom_torsion
As1 C1 C2 As2 -179.9(3)
